data_1518867
loop_
_publ_author_name
'Yin, Dan-Dan'
'Chen, Qi'
'Meng, Yin-Shan'
'Sun, Hao-Ling'
'Zhang, Yi-Quan'
'Gao, Song'

_publ_section_title
;
 Slow magnetic relaxation in a novel carboxylate/oxalate/hydroxyl bridged
 dysprosium layer
;
_journal_issue 5
_journal_name_full 'Chem. Sci.'
_journal_page_first 3095
_journal_paper_doi 10.1039/C5SC00491H
_journal_volume 6
_journal_year 2015
_chemical_formula_sum 'C11 H9 N3 O6 Y'
_chemical_formula_weight 368.12
_chemical_name_systematic
; 
 ? 
;
_space_group_IT_number 14
_symmetry_cell_setting monoclinic
_symmetry_space_group_name_Hall '-P 2ybc'
_symmetry_space_group_name_H-M 'P 1 21/c 1'
_atom_sites_solution_hydrogens geom
_atom_sites_solution_primary direct
_atom_sites_solution_secondary difmap
_audit_creation_method SHELXL-97
_audit_update_record
;
2015-02-09 deposited with the CCDC.
2015-03-17 downloaded from the CCDC.
;
_cell_angle_alpha 90.00
_cell_angle_beta 94.4240(10)
_cell_angle_gamma 90.00
_cell_formula_units_Z 4
_cell_length_a 13.6550(10)
_cell_length_b 7.2780(10)
_cell_length_c 12.4280(10)
_cell_measurement_reflns_used 3623
_cell_measurement_temperature 293(2)
_cell_measurement_theta_max 27.62
_cell_measurement_theta_min 2.99
_cell_volume 1231.4(2)
_computing_cell_refinement 'Bruker SMART'
_computing_data_collection 'Bruker SMART'
_computing_data_reduction 'Bruker SAINT'
_computing_molecular_graphics 'Bruker SHELXTL'
_computing_publication_material 'Bruker SHELXTL'
_computing_structure_refinement 'Bruker SHELXTL'
_computing_structure_solution 'Bruker SHELXTL'
_diffrn_ambient_temperature 293(2)
_diffrn_measured_fraction_theta_full 0.997
_diffrn_measured_fraction_theta_max 0.997
_diffrn_measurement_device_type 'CCD area detector'
_diffrn_measurement_method 'phi and omega scans'
_diffrn_radiation_monochromator graphite
_diffrn_radiation_source 'fine-focus sealed tube'
_diffrn_radiation_type MoK\a
_diffrn_radiation_wavelength 0.71073
_diffrn_reflns_av_R_equivalents 0.0208
_diffrn_reflns_av_sigmaI/netI 0.0242
_diffrn_reflns_limit_h_max 16
_diffrn_reflns_limit_h_min -16
_diffrn_reflns_limit_k_max 6
_diffrn_reflns_limit_k_min -8
_diffrn_reflns_limit_l_max 15
_diffrn_reflns_limit_l_min -15
_diffrn_reflns_number 6473
_diffrn_reflns_theta_full 26.02
_diffrn_reflns_theta_max 26.02
_diffrn_reflns_theta_min 3.51
_exptl_absorpt_coefficient_mu 4.770
_exptl_absorpt_correction_T_max 0.5983
_exptl_absorpt_correction_T_min 0.3105
_exptl_absorpt_correction_type multi-scan
_exptl_absorpt_process_details SADABS
_exptl_crystal_colour colorless
_exptl_crystal_density_diffrn 1.986
_exptl_crystal_density_method 'not measured'
_exptl_crystal_description block
_exptl_crystal_F_000 732
_exptl_crystal_size_max 0.32
_exptl_crystal_size_mid 0.20
_exptl_crystal_size_min 0.12
_refine_diff_density_max 0.438
_refine_diff_density_min -0.606
_refine_diff_density_rms 0.090
_refine_ls_extinction_method none
_refine_ls_goodness_of_fit_ref 1.082
_refine_ls_hydrogen_treatment mixed
_refine_ls_matrix_type full
_refine_ls_number_parameters 200
_refine_ls_number_reflns 2406
_refine_ls_number_restraints 4
_refine_ls_restrained_S_all 1.087
_refine_ls_R_factor_all 0.0300
_refine_ls_R_factor_gt 0.0248
_refine_ls_shift/su_max 0.000
_refine_ls_shift/su_mean 0.000
_refine_ls_structure_factor_coef Fsqd
_refine_ls_weighting_details 'calc w=1/[\s^2^(Fo^2^)+(0.0454P)^2^+0.7155P] where P=(Fo^2^+2Fc^2^)/3'
_refine_ls_weighting_scheme calc
_refine_ls_wR_factor_gt 0.0735
_refine_ls_wR_factor_ref 0.0763
_reflns_number_gt 2110
_reflns_number_total 2406
_reflns_threshold_expression >2sigma(I)
_cod_data_source_file c5sc00491h2.cif
_cod_data_source_block 1
_cod_depositor_comments
;
The following automatic conversions were performed:

'_symmetry_cell_setting' value 'Monoclinic' changed to 'monoclinic'
according to
/usr/data/users/saulius/crontab/automatic-downloads/rss-feeds/RSC/lib/dictionaries/cif_core.dic
dictionary named 'cif_core.dic' version 2.4.2 from 2011-04-26.

'_exptl_absorpt_correction_type' value 'Multi-scan' changed to
'multi-scan' according to
/usr/data/users/saulius/crontab/automatic-downloads/rss-feeds/RSC/lib/dictionaries/cif_core.dic
dictionary named 'cif_core.dic' version 2.4.2 from 2011-04-26.

Automatic conversion script
Id: cif_fix_values 3105 2015-03-04 15:46:00Z robertas 

 Adding full bibliography for 1518866--1518867.cif.
;
_cod_original_sg_symbol_H-M P2(1)/c
_cod_database_code 1518867

loop_
_symmetry_equiv_pos_as_xyz
'x, y, z'
'-x, y+1/2, -z+1/2'
'-x, -y, -z'
'x, -y-1/2, z-1/2'

loop_
_atom_site_label
_atom_site_type_symbol
_atom_site_fract_x
_atom_site_fract_y
_atom_site_fract_z
_atom_site_U_iso_or_equiv
_atom_site_adp_type
_atom_site_occupancy
_atom_site_symmetry_multiplicity
_atom_site_calc_flag
_atom_site_refinement_flags
C1 C 0.18199(17) 0.5934(3) 0.3373(2) 0.0175(5) Uani 1 1 d .
C2 C 0.26233(18) 0.6429(3) 0.4240(2) 0.0191(5) Uani 1 1 d .
C3 C 0.2462(2) 0.6258(4) 0.5314(2) 0.0311(7) Uani 1 1 d .
H3A H 0.1857 0.5888 0.5536 0.037 Uiso 1 1 calc R
C4 C 0.3245(2) 0.6664(5) 0.6046(2) 0.0351(7) Uani 1 1 d .
H4A H 0.3154 0.6612 0.6780 0.042 Uiso 1 1 calc R
C5 C 0.4206(2) 0.7240(4) 0.4683(2) 0.0207(6) Uani 1 1 d .
C6 C 0.5197(2) 0.7719(4) 0.4341(2) 0.0229(6) Uani 1 1 d .
C7 C 0.5415(2) 0.7757(5) 0.3279(3) 0.0371(8) Uani 1 1 d .
H7A H 0.4935 0.7484 0.2731 0.045 Uiso 1 1 calc R
C8 C 0.6359(2) 0.8209(6) 0.3038(3) 0.0457(9) Uani 1 1 d .
H8A H 0.6521 0.8269 0.2326 0.055 Uiso 1 1 calc R
C9 C 0.7054(2) 0.8568(5) 0.3877(3) 0.0374(7) Uani 1 1 d .
H9A H 0.7692 0.8830 0.3712 0.045 Uiso 1 1 calc R
C10 C 0.5943(2) 0.8157(4) 0.5122(2) 0.0264(6) Uani 1 1 d .
H10A H 0.5795 0.8171 0.5840 0.032 Uiso 1 1 calc R
C11 C -0.01152(17) 0.5868(3) -0.03390(18) 0.0153(5) Uani 1 1 d .
Y1 Y -0.025796(16) 0.74044(3) 0.204427(17) 0.01279(11) Uani 1 1 d .
N1 N 0.34863(16) 0.6955(3) 0.39014(18) 0.0212(5) Uani 1 1 d .
N2 N 0.41243(19) 0.7126(4) 0.5742(2) 0.0296(6) Uani 1 1 d .
N3 N 0.68602(17) 0.8560(4) 0.4900(2) 0.0313(6) Uani 1 1 d .
O1 O 0.14263(13) 0.7184(2) 0.28035(16) 0.0208(4) Uani 1 1 d .
O2 O 0.16138(13) 0.4279(3) 0.33287(17) 0.0282(5) Uani 1 1 d .
O3 O -0.01204(17) 0.7362(2) 0.01417(15) 0.0249(5) Uani 1 1 d .
O5 O 0.04143(13) 1.0209(2) 0.17078(13) 0.0165(4) Uani 1 1 d D
O6 O -0.16567(15) 0.5697(3) 0.1430(2) 0.0400(6) Uani 1 1 d D
O4 O -0.02828(12) 0.5621(2) -0.13456(12) 0.0159(4) Uani 1 1 d .
H6A H -0.2225(18) 0.588(4) 0.100(2) 0.053(7) Uiso 1 1 d D
H6B H -0.172(2) 0.455(3) 0.178(3) 0.053(7) Uiso 1 1 d D
H5A H 0.043(3) 1.062(5) 0.1052(18) 0.053(7) Uiso 1 1 d D

loop_
_atom_site_aniso_label
_atom_site_aniso_U_11
_atom_site_aniso_U_22
_atom_site_aniso_U_33
_atom_site_aniso_U_23
_atom_site_aniso_U_13
_atom_site_aniso_U_12
C1 0.0142(12) 0.0177(13) 0.0204(13) -0.0007(10) 0.0001(9) -0.0005(9)
C2 0.0182(13) 0.0144(12) 0.0238(14) 0.0013(10) -0.0038(10) 0.0018(9)
C3 0.0216(14) 0.0419(18) 0.0299(16) 0.0026(13) 0.0021(11) -0.0067(12)
C4 0.0302(16) 0.054(2) 0.0208(15) 0.0025(14) 0.0022(12) -0.0066(14)
C5 0.0182(14) 0.0238(14) 0.0196(14) 0.0002(10) -0.0024(11) -0.0010(10)
C6 0.0180(14) 0.0279(15) 0.0221(15) 0.0017(11) -0.0023(11) -0.0042(10)
C7 0.0259(16) 0.061(2) 0.0233(16) -0.0022(14) -0.0048(13) -0.0127(14)
C8 0.0325(18) 0.080(3) 0.0251(17) -0.0052(17) 0.0053(13) -0.0192(18)
C9 0.0211(15) 0.053(2) 0.0379(18) -0.0033(15) 0.0009(13) -0.0095(14)
C10 0.0225(14) 0.0358(16) 0.0198(14) -0.0004(12) -0.0055(11) -0.0023(12)
C11 0.0193(12) 0.0154(13) 0.0116(11) -0.0009(9) 0.0026(9) 0.0004(9)
Y1 0.01729(16) 0.01099(15) 0.00961(15) -0.00016(8) -0.00195(9) 0.00057(8)
N1 0.0187(11) 0.0245(11) 0.0197(12) 0.0015(9) -0.0038(9) -0.0039(9)
N2 0.0233(13) 0.0467(15) 0.0181(12) 0.0000(11) -0.0035(10) -0.0057(11)
N3 0.0192(12) 0.0402(15) 0.0329(14) -0.0005(11) -0.0072(10) -0.0055(10)
O1 0.0206(9) 0.0151(9) 0.0256(10) 0.0023(7) -0.0065(8) -0.0006(7)
O2 0.0219(10) 0.0170(10) 0.0433(12) 0.0028(8) -0.0122(8) -0.0030(8)
O3 0.0502(13) 0.0143(10) 0.0101(9) -0.0006(6) 0.0016(9) 0.0024(8)
O5 0.0255(9) 0.0135(8) 0.0104(8) 0.0008(7) 0.0009(7) 0.0005(7)
O6 0.0322(12) 0.0200(11) 0.0628(16) 0.0115(10) -0.0289(11) -0.0052(9)
O4 0.0265(9) 0.0150(8) 0.0059(8) -0.0005(6) -0.0001(6) 0.0015(7)

loop_
_atom_type_symbol
_atom_type_description
_atom_type_scat_dispersion_real
_atom_type_scat_dispersion_imag
_atom_type_scat_source
C C 0.0033 0.0016 'International Tables Vol C Tables 4.2.6.8 and 6.1.1.4'
H H 0.0000 0.0000 'International Tables Vol C Tables 4.2.6.8 and 6.1.1.4'
Y Y -2.7962 3.5667 'International Tables Vol C Tables 4.2.6.8 and 6.1.1.4'
N N 0.0061 0.0033 'International Tables Vol C Tables 4.2.6.8 and 6.1.1.4'
O O 0.0106 0.0060 'International Tables Vol C Tables 4.2.6.8 and 6.1.1.4'

loop_
_geom_angle_atom_site_label_1
_geom_angle_atom_site_label_2
_geom_angle_atom_site_label_3
_geom_angle
_geom_angle_site_symmetry_1
_geom_angle_site_symmetry_3
O2 C1 O1 126.7(2) . .
O2 C1 C2 114.3(2) . .
O1 C1 C2 119.0(2) . .
N1 C2 C3 122.9(2) . .
N1 C2 C1 116.7(2) . .
C3 C2 C1 120.3(2) . .
C2 C3 C4 116.5(3) . .
N2 C4 C3 122.5(3) . .
N2 C5 N1 126.3(3) . .
N2 C5 C6 116.3(3) . .
N1 C5 C6 117.3(3) . .
C7 C6 C10 117.7(3) . .
C7 C6 C5 123.1(3) . .
C10 C6 C5 119.2(3) . .
C6 C7 C8 119.1(3) . .
C9 C8 C7 118.6(3) . .
N3 C9 C8 123.3(3) . .
N3 C10 C6 123.7(3) . .
O3 C11 O4 126.3(2) . .
O3 C11 C11 117.7(3) . 3_565
O4 C11 C11 116.0(3) . 3_565
O5 Y1 O5 145.10(3) 2_545 .
O5 Y1 O2 116.06(7) 2_545 2
O5 Y1 O2 76.35(6) . 2
O5 Y1 O6 74.40(7) 2_545 .
O5 Y1 O6 137.50(7) . .
O2 Y1 O6 68.31(8) 2 .
O5 Y1 O3 133.88(6) 2_545 .
O5 Y1 O3 76.55(6) . .
O2 Y1 O3 86.11(7) 2 .
O6 Y1 O3 78.21(8) . .
O5 Y1 O1 79.75(6) 2_545 .
O5 Y1 O1 75.43(6) . .
O2 Y1 O1 146.78(6) 2 .
O6 Y1 O1 144.37(6) . .
O3 Y1 O1 103.89(7) . .
O5 Y1 O4 81.16(6) 2_545 4_576
O5 Y1 O4 70.09(6) . 4_576
O2 Y1 O4 76.03(6) 2 4_576
O6 Y1 O4 120.59(8) . 4_576
O3 Y1 O4 144.95(5) . 4_576
O1 Y1 O4 78.15(6) . 4_576
O5 Y1 O4 70.12(6) 2_545 3_565
O5 Y1 O4 126.06(6) . 3_565
O2 Y1 O4 134.58(6) 2 3_565
O6 Y1 O4 71.13(7) . 3_565
O3 Y1 O4 66.20(5) . 3_565
O1 Y1 O4 77.28(6) . 3_565
O4 Y1 O4 144.91(4) 4_576 3_565
O5 Y1 Y1 119.50(4) 2_545 2
O5 Y1 Y1 31.40(4) . 2
O2 Y1 Y1 68.20(5) 2 2
O6 Y1 Y1 135.84(6) . 2
O3 Y1 Y1 106.05(4) . 2
O1 Y1 Y1 78.58(4) . 2
O4 Y1 Y1 39.29(4) 4_576 2
O4 Y1 Y1 151.69(4) 3_565 2
O5 Y1 Y1 32.06(4) 2_545 2_545
O5 Y1 Y1 145.83(4) . 2_545
O2 Y1 Y1 137.61(5) 2 2_545
O6 Y1 Y1 73.92(5) . 2_545
O3 Y1 Y1 104.59(4) . 2_545
O1 Y1 Y1 71.15(4) . 2_545
O4 Y1 Y1 108.96(4) 4_576 2_545
O4 Y1 Y1 38.67(4) 3_565 2_545
Y1 Y1 Y1 141.046(13) 2 2_545
C2 N1 C5 115.4(2) . .
C4 N2 C5 116.3(2) . .
C9 N3 C10 117.5(2) . .
C1 O1 Y1 128.57(16) . .
C1 O2 Y1 139.23(16) . 2_545
C11 O3 Y1 119.49(15) . .
Y1 O5 Y1 116.54(7) 2 .
C11 O4 Y1 134.89(15) . 4_575
C11 O4 Y1 115.62(14) . 3_565
Y1 O4 Y1 102.04(6) 4_575 3_565

loop_
_geom_bond_atom_site_label_1
_geom_bond_atom_site_label_2
_geom_bond_distance
_geom_bond_site_symmetry_2
C1 O2 1.238(3) .
C1 O1 1.248(3) .
C1 C2 1.520(3) .
C2 N1 1.337(3) .
C2 C3 1.375(4) .
C3 C4 1.382(4) .
C4 N2 1.330(4) .
C5 N2 1.331(4) .
C5 N1 1.344(3) .
C5 C6 1.491(4) .
C6 C7 1.375(5) .
C6 C10 1.389(4) .
C7 C8 1.386(5) .
C8 C9 1.379(4) .
C9 N3 1.319(4) .
C10 N3 1.336(4) .
C11 O3 1.241(3) .
C11 O4 1.267(3) .
C11 C11 1.538(5) 3_565
Y1 O5 2.2481(16) 2_545
Y1 O5 2.2901(17) .
Y1 O2 2.3176(18) 2
Y1 O6 2.3559(19) .
Y1 O3 2.3866(19) .
Y1 O1 2.4229(18) .
Y1 O4 2.4660(16) 4_576
Y1 O4 2.4993(17) 3_565
Y1 Y1 3.8599(5) 2
Y1 Y1 3.8599(5) 2_545
O2 Y1 2.3176(18) 2_545
O5 Y1 2.2481(16) 2
O4 Y1 2.4660(16) 4_575
O4 Y1 2.4993(17) 3_565
